data_2221624
loop_
_publ_author_name
'Tang, Chunbao'

_publ_section_title
;
 2-Methoxynaphthalene-1-carbaldehyde
;
_journal_coeditor_code CI2783
_journal_issue 5
_journal_name_full 'Acta Crystallographica Section E'
_journal_page_first o1088
_journal_paper_doi 10.1107/S1600536809014287
_journal_volume 65
_journal_year 2009
_chemical_formula_iupac 'C12 H10 O2'
_chemical_formula_moiety 'C12 H10 O2'
_chemical_formula_sum 'C12 H10 O2'
_chemical_formula_weight 186.20
_chemical_name_systematic
;
2-Methoxynaphthalene-1-carbaldehyde
;
_space_group_IT_number 14
_symmetry_cell_setting monoclinic
_symmetry_space_group_name_Hall '-P 2ybc'
_symmetry_space_group_name_H-M 'P 1 21/c 1'
_atom_sites_solution_hydrogens geom
_atom_sites_solution_primary direct
_atom_sites_solution_secondary difmap
_audit_creation_method SHELXL-97
_cell_angle_alpha 90.00
_cell_angle_beta 94.805(4)
_cell_angle_gamma 90.00
_cell_formula_units_Z 4
_cell_length_a 8.689(3)
_cell_length_b 14.155(4)
_cell_length_c 7.667(2)
_cell_measurement_reflns_used 1550
_cell_measurement_temperature 298(2)
_cell_measurement_theta_max 25.3
_cell_measurement_theta_min 2.3
_cell_volume 939.7(5)
_computing_cell_refinement 'SAINT (Bruker, 2002)'
_computing_data_collection 'SMART (Bruker, 2002)'
_computing_data_reduction 'SAINT (Bruker, 2002)'
_computing_molecular_graphics 'SHELXTL (Sheldrick, 2008)'
_computing_publication_material 'SHELXTL (Sheldrick, 2008)'
_computing_structure_refinement 'SHELXL97 (Sheldrick, 2008)'
_computing_structure_solution 'SHELXS97 (Sheldrick, 2008)'
_diffrn_ambient_temperature 298(2)
_diffrn_measured_fraction_theta_full 0.997
_diffrn_measured_fraction_theta_max 0.997
_diffrn_measurement_device_type 'Bruker SMART CCD area-detector'
_diffrn_measurement_method \w
_diffrn_radiation_monochromator graphite
_diffrn_radiation_source 'fine-focus sealed tube'
_diffrn_radiation_type MoK\a
_diffrn_radiation_wavelength 0.71073
_diffrn_reflns_av_R_equivalents 0.0181
_diffrn_reflns_av_sigmaI/netI 0.0235
_diffrn_reflns_limit_h_max 11
_diffrn_reflns_limit_h_min -8
_diffrn_reflns_limit_k_max 18
_diffrn_reflns_limit_k_min -17
_diffrn_reflns_limit_l_max 9
_diffrn_reflns_limit_l_min -8
_diffrn_reflns_number 5187
_diffrn_reflns_theta_full 27.00
_diffrn_reflns_theta_max 27.00
_diffrn_reflns_theta_min 2.35
_diffrn_standards_number 0
_exptl_absorpt_coefficient_mu 0.089
_exptl_absorpt_correction_T_max 0.9841
_exptl_absorpt_correction_T_min 0.9824
_exptl_absorpt_correction_type multi-scan
_exptl_absorpt_process_details '(SADABS; Sheldrick, 1996)'
_exptl_crystal_colour colourless
_exptl_crystal_density_diffrn 1.316
_exptl_crystal_density_method 'not measured'
_exptl_crystal_description Block
_exptl_crystal_F_000 392
_exptl_crystal_size_max 0.20
_exptl_crystal_size_mid 0.20
_exptl_crystal_size_min 0.18
_refine_diff_density_max 0.117
_refine_diff_density_min -0.167
_refine_ls_extinction_method none
_refine_ls_goodness_of_fit_ref 1.034
_refine_ls_hydrogen_treatment constr
_refine_ls_matrix_type full
_refine_ls_number_parameters 128
_refine_ls_number_reflns 2046
_refine_ls_number_restraints 0
_refine_ls_restrained_S_all 1.034
_refine_ls_R_factor_all 0.0621
_refine_ls_R_factor_gt 0.0430
_refine_ls_shift/su_max 0.001
_refine_ls_shift/su_mean 0.000
_refine_ls_structure_factor_coef Fsqd
_refine_ls_weighting_details 'calc w=1/[\s^2^(Fo^2^)+(0.0588P)^2^+0.1007P] where P=(Fo^2^+2Fc^2^)/3'
_refine_ls_weighting_scheme calc
_refine_ls_wR_factor_gt 0.1097
_refine_ls_wR_factor_ref 0.1242
_reflns_number_gt 1477
_reflns_number_total 2046
_reflns_threshold_expression I>2\s(I)
_cod_data_source_file ci2783.cif
_cod_data_source_block I
_cod_depositor_comments
;
The following automatic conversions were performed:
'_symmetry_cell_setting' value 'Monoclinic' changed to 'monoclinic'
according to '/home/saulius/struct/CIF-dictionaries/cif_core.dic'
dictionary named 'cif_core.dic' version 2.4.1 from 2010-06-29.

Automatic conversion script
Id: cif_fix_enum 1527 2010-12-29 10:47:43Z saulius 

The following automatic conversions were performed:

'_symmetry_cell_setting' value 'Monoclinic' changed to 'monoclinic'
according to /home/saulius/struct/CIF-dictionaries/cif_core.dic
dictionary named 'cif_core.dic' version 2.4.1 from 2010-06-29.

Automatic conversion script
Id: cif_fix_values 1715 2011-07-08 13:25:40Z adriana 
;
_cod_original_sg_symbol_H-M 'P 21/c'
_cod_database_code 2221624
_cod_database_fobs_code 2221624

loop_
_symmetry_equiv_pos_as_xyz
'x, y, z'
'-x, y+1/2, -z+1/2'
'-x, -y, -z'
'x, -y-1/2, z-1/2'

loop_
_atom_site_type_symbol
_atom_site_label
_atom_site_fract_x
_atom_site_fract_y
_atom_site_fract_z
_atom_site_U_iso_or_equiv
_atom_site_adp_type
_atom_site_calc_flag
_atom_site_refinement_flags
_atom_site_occupancy
_atom_site_disorder_assembly
_atom_site_disorder_group
O O1 0.28487(13) 0.04582(12) -0.30026(16) 0.0951(5) Uani d . 1 . .
O O2 0.37442(12) 0.12897(9) 0.17417(14) 0.0716(4) Uani d . 1 . .
C C1 0.17514(14) 0.10308(9) -0.04428(17) 0.0445(3) Uani d . 1 . .
C C2 0.22015(16) 0.13172(9) 0.12545(18) 0.0493(3) Uani d . 1 . .
C C3 0.11126(18) 0.16328(10) 0.23780(19) 0.0570(4) Uani d . 1 . .
H H3 0.1427 0.1806 0.3523 0.068 Uiso calc R 1 . .
C C4 -0.03974(18) 0.16829(10) 0.17843(19) 0.0561(4) Uani d . 1 . .
H H4 -0.1109 0.1892 0.2539 0.067 Uiso calc R 1 . .
C C5 -0.09270(15) 0.14282(9) 0.00617(18) 0.0467(3) Uani d . 1 . .
C C6 -0.25038(17) 0.15016(10) -0.0548(2) 0.0596(4) Uani d . 1 . .
H H6 -0.3211 0.1723 0.0200 0.072 Uiso calc R 1 . .
C C7 -0.29984(17) 0.12527(11) -0.2210(2) 0.0644(4) Uani d . 1 . .
H H7 -0.4038 0.1305 -0.2597 0.077 Uiso calc R 1 . .
C C8 -0.19430(18) 0.09191(11) -0.3336(2) 0.0617(4) Uani d . 1 . .
H H8 -0.2289 0.0748 -0.4473 0.074 Uiso calc R 1 . .
C C9 -0.04112(16) 0.08386(10) -0.28015(18) 0.0527(4) Uani d . 1 . .
H H9 0.0269 0.0613 -0.3578 0.063 Uiso calc R 1 . .
C C10 0.01568(14) 0.10936(8) -0.10843(17) 0.0426(3) Uani d . 1 . .
C C11 0.29521(17) 0.06484(12) -0.1473(2) 0.0618(4) Uani d . 1 . .
H H11 0.3909 0.0540 -0.0870 0.074 Uiso calc R 1 . .
C C12 0.4284(2) 0.14661(15) 0.3509(2) 0.0850(6) Uani d . 1 . .
H H12A 0.4022 0.2100 0.3816 0.128 Uiso calc R 1 . .
H H12B 0.5385 0.1389 0.3649 0.128 Uiso calc R 1 . .
H H12C 0.3809 0.1029 0.4257 0.128 Uiso calc R 1 . .

loop_
_atom_site_aniso_label
_atom_site_aniso_U_11
_atom_site_aniso_U_22
_atom_site_aniso_U_33
_atom_site_aniso_U_12
_atom_site_aniso_U_13
_atom_site_aniso_U_23
O1 0.0651(8) 0.1637(14) 0.0584(8) 0.0113(7) 0.0161(6) -0.0216(8)
O2 0.0509(6) 0.1051(9) 0.0568(7) -0.0042(6) -0.0083(5) -0.0022(6)
C1 0.0433(7) 0.0458(7) 0.0447(8) -0.0016(5) 0.0056(5) 0.0043(5)
C2 0.0471(8) 0.0500(8) 0.0498(8) -0.0030(6) -0.0009(6) 0.0033(6)
C3 0.0680(10) 0.0567(8) 0.0457(8) 0.0016(7) 0.0013(7) -0.0087(6)
C4 0.0613(9) 0.0534(8) 0.0555(9) 0.0088(6) 0.0156(7) -0.0047(6)
C5 0.0475(7) 0.0399(7) 0.0533(8) 0.0015(5) 0.0082(6) 0.0027(6)
C6 0.0469(8) 0.0604(9) 0.0727(11) 0.0051(6) 0.0122(7) 0.0066(7)
C7 0.0431(8) 0.0705(10) 0.0782(12) -0.0019(7) -0.0039(7) 0.0090(8)
C8 0.0575(9) 0.0658(9) 0.0595(10) -0.0065(7) -0.0090(7) -0.0017(7)
C9 0.0523(8) 0.0546(8) 0.0508(8) -0.0024(6) 0.0028(6) -0.0024(6)
C10 0.0453(7) 0.0372(6) 0.0456(8) -0.0018(5) 0.0045(5) 0.0035(5)
C11 0.0463(8) 0.0847(11) 0.0552(9) 0.0004(7) 0.0089(6) 0.0020(8)
C12 0.0713(11) 0.1163(16) 0.0632(11) -0.0073(10) -0.0195(9) -0.0018(10)

loop_
_atom_type_symbol
_atom_type_description
_atom_type_scat_dispersion_real
_atom_type_scat_dispersion_imag
_atom_type_scat_source
C C 0.0033 0.0016 'International Tables Vol C Tables 4.2.6.8 and 6.1.1.4'
H H 0.0000 0.0000 'International Tables Vol C Tables 4.2.6.8 and 6.1.1.4'
O O 0.0106 0.0060 'International Tables Vol C Tables 4.2.6.8 and 6.1.1.4'

loop_
_geom_angle_atom_site_label_1
_geom_angle_atom_site_label_2
_geom_angle_atom_site_label_3
_geom_angle_site_symmetry_1
_geom_angle_site_symmetry_3
_geom_angle
_geom_angle_publ_flag
C2 O2 C12 . . 119.74(13) ?
C2 C1 C10 . . 119.47(12) ?
C2 C1 C11 . . 117.16(12) ?
C10 C1 C11 . . 123.34(12) ?
O2 C2 C1 . . 116.27(12) ?
O2 C2 C3 . . 122.61(13) ?
C1 C2 C3 . . 121.11(13) ?
C4 C3 C2 . . 119.60(13) ?
C4 C3 H3 . . 120.2 ?
C2 C3 H3 . . 120.2 ?
C3 C4 C5 . . 122.21(13) ?
C3 C4 H4 . . 118.9 ?
C5 C4 H4 . . 118.9 ?
C4 C5 C6 . . 121.50(13) ?
C4 C5 C10 . . 118.91(13) ?
C6 C5 C10 . . 119.59(13) ?
C7 C6 C5 . . 120.87(14) ?
C7 C6 H6 . . 119.6 ?
C5 C6 H6 . . 119.6 ?
C6 C7 C8 . . 119.79(14) ?
C6 C7 H7 . . 120.1 ?
C8 C7 H7 . . 120.1 ?
C9 C8 C7 . . 121.22(14) ?
C9 C8 H8 . . 119.4 ?
C7 C8 H8 . . 119.4 ?
C8 C9 C10 . . 120.94(14) ?
C8 C9 H9 . . 119.5 ?
C10 C9 H9 . . 119.5 ?
C9 C10 C5 . . 117.58(12) ?
C9 C10 C1 . . 123.75(12) ?
C5 C10 C1 . . 118.67(12) ?
O1 C11 C1 . . 127.75(15) ?
O1 C11 H11 . . 116.1 ?
C1 C11 H11 . . 116.1 ?
O2 C12 H12A . . 109.5 ?
O2 C12 H12B . . 109.5 ?
H12A C12 H12B . . 109.5 ?
O2 C12 H12C . . 109.5 ?
H12A C12 H12C . . 109.5 ?
H12B C12 H12C . . 109.5 ?

loop_
_geom_bond_atom_site_label_1
_geom_bond_atom_site_label_2
_geom_bond_site_symmetry_2
_geom_bond_distance
_geom_bond_publ_flag
O1 C11 . 1.1991(18) ?
O2 C2 . 1.3615(16) ?
O2 C12 . 1.4180(19) ?
C1 C2 . 1.3877(19) ?
C1 C10 . 1.4336(18) ?
C1 C11 . 1.4641(19) ?
C2 C3 . 1.405(2) ?
C3 C4 . 1.354(2) ?
C3 H3 . 0.93 ?
C4 C5 . 1.409(2) ?
C4 H4 . 0.93 ?
C5 C6 . 1.414(2) ?
C5 C10 . 1.4219(19) ?
C6 C7 . 1.357(2) ?
C6 H6 . 0.93 ?
C7 C8 . 1.393(2) ?
C7 H7 . 0.93 ?
C8 C9 . 1.364(2) ?
C8 H8 . 0.93 ?
C9 C10 . 1.4137(19) ?
C9 H9 . 0.93 ?
C11 H11 . 0.93 ?
C12 H12A . 0.96 ?
C12 H12B . 0.96 ?
C12 H12C . 0.96 ?

loop_
_geom_hbond_atom_site_label_D
_geom_hbond_atom_site_label_H
_geom_hbond_atom_site_label_A
_geom_hbond_site_symmetry_A
_geom_hbond_distance_DH
_geom_hbond_distance_HA
_geom_hbond_distance_DA
_geom_hbond_angle_DHA
C12 H12C O1 1_556 0.96 2.46 3.362(4) 156(6)

loop_
_cod_related_entry_id
_cod_related_entry_database
_cod_related_entry_code
1 ChemSpider 71672
